data_2234727
loop_
_publ_author_name
'Kong, Fan-rui'
'Wang, Qiang'
'Xu, Liang-zhong'

_publ_section_title
;
 3-(2,4-Dichlorophenyl)-2-oxo-1-oxaspiro[4.5]dec-3-en-4-yl
 2-methylprop-2-enoate
;
_journal_coeditor_code LH5451
_journal_issue 5
_journal_name_full 'Acta Crystallographica Section E'
_journal_page_first o1531
_journal_paper_doi 10.1107/S1600536812016340
_journal_volume 68
_journal_year 2012
_chemical_formula_iupac 'C19 H18 Cl2 O4'
_chemical_formula_moiety 'C19 H18 Cl2 O4'
_chemical_formula_sum 'C19 H18 Cl2 O4'
_chemical_formula_weight 381.23
_chemical_name_systematic
;
3-(2,4-Dichlorophenyl)-2-oxo-1-oxaspiro[4.5]dec-3-en-4-yl 2-methylprop-2-enoate
;
_space_group_IT_number 14
_symmetry_cell_setting monoclinic
_symmetry_space_group_name_Hall '-P 2yn'
_symmetry_space_group_name_H-M 'P 1 21/n 1'
_atom_sites_solution_hydrogens geom
_atom_sites_solution_primary direct
_atom_sites_solution_secondary difmap
_audit_creation_method SHELXL-97
_cell_angle_alpha 90.00
_cell_angle_beta 107.047(4)
_cell_angle_gamma 90.00
_cell_formula_units_Z 4
_cell_length_a 10.7590(10)
_cell_length_b 11.8778(11)
_cell_length_c 15.0130(15)
_cell_measurement_reflns_used 6104
_cell_measurement_temperature 113(2)
_cell_measurement_theta_max 28.1
_cell_measurement_theta_min 1.4
_cell_volume 1834.3(3)
_computing_cell_refinement 'CrystalClear (Rigaku, 2005)'
_computing_data_collection 'Crystalclear (Rigaku, 2005)'
_computing_data_reduction 'CrystalClear (Rigaku, 2005)'
_computing_molecular_graphics 'SHELXTL (Sheldrick, 2008)'
_computing_publication_material 'SHELXTL (Sheldrick, 2008)'
_computing_structure_refinement 'SHELXL97 (Sheldrick, 2008)'
_computing_structure_solution 'SHELXS97 (Sheldrick, 2008)'
_diffrn_ambient_temperature 113(2)
_diffrn_detector_area_resol_mean 14.63
_diffrn_measured_fraction_theta_full 1.000
_diffrn_measured_fraction_theta_max 1.000
_diffrn_measurement_device_type 'Rigaku Saturn CCD'
_diffrn_measurement_method '\w and \f scans'
_diffrn_radiation_monochromator multilayer
_diffrn_radiation_source 'rotating anode'
_diffrn_radiation_type MoK\a
_diffrn_radiation_wavelength 0.71073
_diffrn_reflns_av_R_equivalents 0.0340
_diffrn_reflns_av_sigmaI/netI 0.0343
_diffrn_reflns_limit_h_max 14
_diffrn_reflns_limit_h_min -13
_diffrn_reflns_limit_k_max 15
_diffrn_reflns_limit_k_min -14
_diffrn_reflns_limit_l_max 19
_diffrn_reflns_limit_l_min -19
_diffrn_reflns_number 17672
_diffrn_reflns_theta_full 27.87
_diffrn_reflns_theta_max 27.87
_diffrn_reflns_theta_min 2.07
_diffrn_standards_decay_% 0
_diffrn_standards_interval_count 0
_diffrn_standards_interval_time 0
_diffrn_standards_number 0
_exptl_absorpt_coefficient_mu 0.374
_exptl_absorpt_correction_T_max 0.9495
_exptl_absorpt_correction_T_min 0.9222
_exptl_absorpt_correction_type multi-scan
_exptl_absorpt_process_details '(Crystalclear; Rigaku, 2005)'
_exptl_crystal_colour Colorless
_exptl_crystal_density_diffrn 1.381
_exptl_crystal_density_method 'not measured'
_exptl_crystal_description Prism
_exptl_crystal_F_000 792
_exptl_crystal_size_max 0.22
_exptl_crystal_size_mid 0.20
_exptl_crystal_size_min 0.14
_refine_diff_density_max 0.549
_refine_diff_density_min -0.358
_refine_ls_extinction_method none
_refine_ls_goodness_of_fit_ref 1.027
_refine_ls_hydrogen_treatment constr
_refine_ls_matrix_type full
_refine_ls_number_parameters 227
_refine_ls_number_reflns 4371
_refine_ls_number_restraints 0
_refine_ls_restrained_S_all 1.027
_refine_ls_R_factor_all 0.0430
_refine_ls_R_factor_gt 0.0346
_refine_ls_shift/su_max 0.002
_refine_ls_shift/su_mean 0.000
_refine_ls_structure_factor_coef Fsqd
_refine_ls_weighting_details 'calc w=1/[\s^2^(Fo^2^)+(0.0557P)^2^+0.0000P] where P=(Fo^2^+2Fc^2^)/3'
_refine_ls_weighting_scheme calc
_refine_ls_wR_factor_gt 0.0881
_refine_ls_wR_factor_ref 0.0917
_reflns_number_gt 3362
_reflns_number_total 4371
_reflns_threshold_expression I>2\s(I)
_cod_data_source_file lh5451.cif
_cod_data_source_block I
_cod_original_sg_symbol_H-M 'P 21/n'
_cod_database_code 2234727
_cod_database_fobs_code 2234727

loop_
_symmetry_equiv_pos_as_xyz
'x, y, z'
'-x+1/2, y+1/2, -z+1/2'
'-x, -y, -z'
'x-1/2, -y-1/2, z-1/2'

loop_
_atom_site_type_symbol
_atom_site_label
_atom_site_fract_x
_atom_site_fract_y
_atom_site_fract_z
_atom_site_U_iso_or_equiv
_atom_site_adp_type
_atom_site_calc_flag
_atom_site_refinement_flags
_atom_site_occupancy
_atom_site_symmetry_multiplicity
Cl Cl1 0.51046(3) 0.62323(3) 1.13695(2) 0.02998(11) Uani d . 1 1
Cl Cl2 0.37184(4) 0.19570(3) 1.04198(3) 0.03410(12) Uani d . 1 1
O O1 0.00843(9) 0.29580(7) 1.08091(6) 0.0212(2) Uani d . 1 1
O O2 -0.07870(8) 0.18353(7) 0.95872(6) 0.01666(19) Uani d . 1 1
O O3 0.10997(9) 0.21926(8) 0.80025(7) 0.0243(2) Uani d . 1 1
O O4 0.10974(10) 0.40685(8) 0.77325(7) 0.0279(2) Uani d . 1 1
C C1 0.00933(12) 0.26065(10) 1.00566(9) 0.0162(3) Uani d . 1 1
C C2 0.09833(12) 0.28979(10) 0.95101(9) 0.0174(3) Uani d . 1 1
C C3 0.05816(13) 0.23083(10) 0.87256(9) 0.0182(3) Uani d . 1 1
C C4 -0.06139(12) 0.16271(10) 0.86751(8) 0.0159(3) Uani d . 1 1
C C5 -0.18169(13) 0.20806(10) 0.79466(9) 0.0202(3) Uani d . 1 1
H H5A -0.1945 0.2881 0.8082 0.024 Uiso calc R 1 1
H H5B -0.1682 0.2040 0.7323 0.024 Uiso calc R 1 1
C C6 -0.30301(13) 0.14107(11) 0.79411(10) 0.0234(3) Uani d . 1 1
H H6A -0.3215 0.1509 0.8545 0.028 Uiso calc R 1 1
H H6B -0.3785 0.1700 0.7443 0.028 Uiso calc R 1 1
C C7 -0.28405(14) 0.01632(11) 0.77779(10) 0.0252(3) Uani d . 1 1
H H7A -0.3627 -0.0260 0.7794 0.030 Uiso calc R 1 1
H H7B -0.2720 0.0060 0.7154 0.030 Uiso calc R 1 1
C C8 -0.16622(14) -0.02997(11) 0.85182(10) 0.0239(3) Uani d . 1 1
H H8A -0.1534 -0.1099 0.8379 0.029 Uiso calc R 1 1
H H8B -0.1826 -0.0268 0.9133 0.029 Uiso calc R 1 1
C C9 -0.04271(13) 0.03628(10) 0.85624(9) 0.0194(3) Uani d . 1 1
H H9A -0.0183 0.0230 0.7984 0.023 Uiso calc R 1 1
H H9B 0.0293 0.0089 0.9094 0.023 Uiso calc R 1 1
C C10 0.20514(12) 0.37111(10) 0.98884(9) 0.0176(3) Uani d . 1 1
C C11 0.17792(13) 0.48609(11) 0.98462(9) 0.0213(3) Uani d . 1 1
H H11 0.0932 0.5114 0.9514 0.026 Uiso calc R 1 1
C C12 0.27197(13) 0.56429(11) 1.02792(9) 0.0223(3) Uani d . 1 1
H H12 0.2523 0.6424 1.0241 0.027 Uiso calc R 1 1
C C13 0.39456(13) 0.52694(11) 1.07668(9) 0.0211(3) Uani d . 1 1
C C14 0.42685(13) 0.41434(11) 1.08054(10) 0.0225(3) Uani d . 1 1
H H14 0.5123 0.3898 1.1127 0.027 Uiso calc R 1 1
C C15 0.33101(13) 0.33740(11) 1.03600(9) 0.0205(3) Uani d . 1 1
C C16 0.14479(13) 0.31519(11) 0.75941(9) 0.0208(3) Uani d . 1 1
C C17 0.22568(13) 0.28559(12) 0.69809(9) 0.0243(3) Uani d . 1 1
C C18 0.28787(15) 0.18689(13) 0.70703(12) 0.0344(4) Uani d . 1 1
H H18A 0.2806 0.1346 0.7531 0.041 Uiso calc R 1 1
H H18B 0.3394 0.1690 0.6673 0.041 Uiso calc R 1 1
C C19 0.23706(16) 0.37669(14) 0.63240(11) 0.0375(4) Uani d . 1 1
H H19A 0.2959 0.3523 0.5972 0.056 Uiso calc R 1 1
H H19B 0.2716 0.4449 0.6677 0.056 Uiso calc R 1 1
H H19C 0.1511 0.3926 0.5892 0.056 Uiso calc R 1 1

loop_
_atom_site_aniso_label
_atom_site_aniso_U_11
_atom_site_aniso_U_22
_atom_site_aniso_U_33
_atom_site_aniso_U_12
_atom_site_aniso_U_13
_atom_site_aniso_U_23
Cl1 0.02639(19) 0.0348(2) 0.02668(19) -0.01427(15) 0.00461(15) -0.00520(14)
Cl2 0.02374(19) 0.02107(19) 0.0554(3) 0.00275(13) 0.00842(18) 0.00714(15)
O1 0.0225(5) 0.0261(5) 0.0155(5) -0.0015(4) 0.0066(4) -0.0027(4)
O2 0.0173(4) 0.0202(4) 0.0135(4) -0.0023(3) 0.0061(4) -0.0013(3)
O3 0.0303(5) 0.0248(5) 0.0243(5) -0.0074(4) 0.0182(4) -0.0054(4)
O4 0.0303(6) 0.0293(5) 0.0268(5) 0.0020(4) 0.0127(5) 0.0018(4)
C1 0.0153(6) 0.0157(6) 0.0174(6) 0.0022(5) 0.0043(5) 0.0021(5)
C2 0.0163(6) 0.0183(6) 0.0184(6) 0.0002(5) 0.0064(5) 0.0008(5)
C3 0.0198(6) 0.0181(6) 0.0193(6) -0.0007(5) 0.0100(5) -0.0001(5)
C4 0.0184(6) 0.0180(6) 0.0131(6) -0.0013(5) 0.0073(5) -0.0007(5)
C5 0.0244(7) 0.0189(6) 0.0162(6) 0.0027(5) 0.0041(5) 0.0018(5)
C6 0.0173(6) 0.0295(7) 0.0205(7) 0.0027(5) 0.0010(5) 0.0002(5)
C7 0.0225(7) 0.0275(7) 0.0236(7) -0.0063(6) 0.0036(6) -0.0028(6)
C8 0.0260(7) 0.0177(6) 0.0268(7) -0.0038(5) 0.0061(6) -0.0008(5)
C9 0.0197(6) 0.0177(6) 0.0208(7) 0.0011(5) 0.0060(5) -0.0013(5)
C10 0.0169(6) 0.0216(6) 0.0153(6) -0.0021(5) 0.0064(5) -0.0009(5)
C11 0.0185(6) 0.0227(7) 0.0218(7) -0.0004(5) 0.0047(5) -0.0011(5)
C12 0.0243(7) 0.0199(7) 0.0237(7) -0.0025(5) 0.0085(6) -0.0032(5)
C13 0.0204(6) 0.0261(7) 0.0172(6) -0.0087(5) 0.0061(5) -0.0030(5)
C14 0.0156(6) 0.0283(7) 0.0228(7) -0.0028(5) 0.0044(5) 0.0045(5)
C15 0.0205(7) 0.0204(6) 0.0220(7) -0.0001(5) 0.0087(6) 0.0039(5)
C16 0.0171(6) 0.0276(7) 0.0178(6) -0.0063(5) 0.0051(5) -0.0015(5)
C17 0.0203(7) 0.0358(8) 0.0185(7) -0.0114(6) 0.0082(6) -0.0080(6)
C18 0.0284(8) 0.0465(9) 0.0350(9) -0.0084(7) 0.0195(7) -0.0147(7)
C19 0.0334(9) 0.0564(10) 0.0272(8) -0.0130(8) 0.0160(7) -0.0021(7)

loop_
_atom_type_symbol
_atom_type_description
_atom_type_scat_dispersion_real
_atom_type_scat_dispersion_imag
_atom_type_scat_source
C C 0.0033 0.0016 'International Tables Vol C Tables 4.2.6.8 and 6.1.1.4'
H H 0.0000 0.0000 'International Tables Vol C Tables 4.2.6.8 and 6.1.1.4'
O O 0.0106 0.0060 'International Tables Vol C Tables 4.2.6.8 and 6.1.1.4'
Cl Cl 0.1484 0.1585 'International Tables Vol C Tables 4.2.6.8 and 6.1.1.4'

loop_
_geom_angle_atom_site_label_1
_geom_angle_atom_site_label_2
_geom_angle_atom_site_label_3
_geom_angle
C1 O2 C4 109.93(9)
C3 O3 C16 119.46(10)
O1 C1 O2 121.58(11)
O1 C1 C2 128.67(12)
O2 C1 C2 109.75(10)
C3 C2 C1 105.91(11)
C3 C2 C10 134.25(12)
C1 C2 C10 119.83(11)
C2 C3 O3 130.95(12)
C2 C3 C4 112.32(11)
O3 C3 C4 116.67(11)
O2 C4 C3 101.81(10)
O2 C4 C5 107.36(10)
C3 C4 C5 112.30(10)
O2 C4 C9 109.13(10)
C3 C4 C9 113.30(10)
C5 C4 C9 112.21(10)
C6 C5 C4 111.34(10)
C6 C5 H5A 109.4
C4 C5 H5A 109.4
C6 C5 H5B 109.4
C4 C5 H5B 109.4
H5A C5 H5B 108.0
C7 C6 C5 110.66(11)
C7 C6 H6A 109.5
C5 C6 H6A 109.5
C7 C6 H6B 109.5
C5 C6 H6B 109.5
H6A C6 H6B 108.1
C8 C7 C6 110.82(11)
C8 C7 H7A 109.5
C6 C7 H7A 109.5
C8 C7 H7B 109.5
C6 C7 H7B 109.5
H7A C7 H7B 108.1
C7 C8 C9 111.89(11)
C7 C8 H8A 109.2
C9 C8 H8A 109.2
C7 C8 H8B 109.2
C9 C8 H8B 109.2
H8A C8 H8B 107.9
C8 C9 C4 111.66(10)
C8 C9 H9A 109.3
C4 C9 H9A 109.3
C8 C9 H9B 109.3
C4 C9 H9B 109.3
H9A C9 H9B 108.0
C15 C10 C11 117.74(12)
C15 C10 C2 122.54(11)
C11 C10 C2 119.49(12)
C12 C11 C10 121.34(13)
C12 C11 H11 119.3
C10 C11 H11 119.3
C13 C12 C11 119.05(12)
C13 C12 H12 120.5
C11 C12 H12 120.5
C14 C13 C12 121.58(12)
C14 C13 Cl1 118.88(11)
C12 C13 Cl1 119.52(10)
C13 C14 C15 118.31(13)
C13 C14 H14 120.8
C15 C14 H14 120.8
C10 C15 C14 121.92(12)
C10 C15 Cl2 119.98(10)
C14 C15 Cl2 118.09(10)
O4 C16 O3 122.02(12)
O4 C16 C17 126.80(12)
O3 C16 C17 111.16(11)
C18 C17 C16 120.88(13)
C18 C17 C19 124.49(13)
C16 C17 C19 114.52(13)
C17 C18 H18A 120.0
C17 C18 H18B 120.0
H18A C18 H18B 120.0
C17 C19 H19A 109.5
C17 C19 H19B 109.5
H19A C19 H19B 109.5
C17 C19 H19C 109.5
H19A C19 H19C 109.5
H19B C19 H19C 109.5

loop_
_geom_bond_atom_site_label_1
_geom_bond_atom_site_label_2
_geom_bond_distance
Cl1 C13 1.7378(13)
Cl2 C15 1.7351(13)
O1 C1 1.2071(15)
O2 C1 1.3570(15)
O2 C4 1.4562(14)
O3 C3 1.3649(15)
O3 C16 1.3962(16)
O4 C16 1.1902(16)
C1 C2 1.4734(17)
C2 C3 1.3289(18)
C2 C10 1.4810(17)
C3 C4 1.5025(17)
C4 C5 1.5270(18)
C4 C9 1.5310(17)
C5 C6 1.5265(18)
C5 H5A 0.9900
C5 H5B 0.9900
C6 C7 1.5253(19)
C6 H6A 0.9900
C6 H6B 0.9900
C7 C8 1.523(2)
C7 H7A 0.9900
C7 H7B 0.9900
C8 C9 1.5291(18)
C8 H8A 0.9900
C8 H8B 0.9900
C9 H9A 0.9900
C9 H9B 0.9900
C10 C15 1.3904(18)
C10 C11 1.3943(19)
C11 C12 1.3870(18)
C11 H11 0.9500
C12 C13 1.3807(19)
C12 H12 0.9500
C13 C14 1.3789(19)
C14 C15 1.3933(19)
C14 H14 0.9500
C16 C17 1.4827(18)
C17 C18 1.337(2)
C17 C19 1.493(2)
C18 H18A 0.9500
C18 H18B 0.9500
C19 H19A 0.9800
C19 H19B 0.9800
C19 H19C 0.9800

loop_
_geom_hbond_atom_site_label_D
_geom_hbond_atom_site_label_H
_geom_hbond_atom_site_label_A
_geom_hbond_site_symmetry_A
_geom_hbond_distance_DH
_geom_hbond_distance_HA
_geom_hbond_distance_DA
_geom_hbond_angle_DHA
C11 H11 O1 3_567 0.95 2.52 3.2470(17) 133.1
C18 H18B O1 4_665 0.95 2.56 3.4486(17) 156.1

loop_
_geom_torsion_atom_site_label_1
_geom_torsion_atom_site_label_2
_geom_torsion_atom_site_label_3
_geom_torsion_atom_site_label_4
_geom_torsion
C4 O2 C1 O1 175.71(11)
C4 O2 C1 C2 -4.42(13)
O1 C1 C2 C3 -178.77(13)
O2 C1 C2 C3 1.38(14)
O1 C1 C2 C10 1.1(2)
O2 C1 C2 C10 -178.79(10)
C1 C2 C3 O3 -174.75(13)
C10 C2 C3 O3 5.4(3)
C1 C2 C3 C4 2.16(15)
C10 C2 C3 C4 -177.64(13)
C16 O3 C3 C2 -50.0(2)
C16 O3 C3 C4 133.19(12)
C1 O2 C4 C3 5.30(12)
C1 O2 C4 C5 -112.83(10)
C1 O2 C4 C9 125.32(10)
C2 C3 C4 O2 -4.59(14)
O3 C3 C4 O2 172.81(10)
C2 C3 C4 C5 109.94(13)
O3 C3 C4 C5 -72.66(14)
C2 C3 C4 C9 -121.62(12)
O3 C3 C4 C9 55.77(15)
O2 C4 C5 C6 -66.13(13)
C3 C4 C5 C6 -177.23(10)
C9 C4 C5 C6 53.77(14)
C4 C5 C6 C7 -56.48(15)
C5 C6 C7 C8 57.59(15)
C6 C7 C8 C9 -56.08(15)
C7 C8 C9 C4 52.98(15)
O2 C4 C9 C8 67.09(14)
C3 C4 C9 C8 179.75(11)
C5 C4 C9 C8 -51.77(14)
C3 C2 C10 C15 -84.2(2)
C1 C2 C10 C15 95.97(15)
C3 C2 C10 C11 101.37(18)
C1 C2 C10 C11 -78.41(16)
C15 C10 C11 C12 -1.63(19)
C2 C10 C11 C12 173.02(12)
C10 C11 C12 C13 -0.5(2)
C11 C12 C13 C14 2.3(2)
C11 C12 C13 Cl1 -176.24(10)
C12 C13 C14 C15 -1.9(2)
Cl1 C13 C14 C15 176.66(10)
C11 C10 C15 C14 2.05(19)
C2 C10 C15 C14 -172.42(12)
C11 C10 C15 Cl2 -178.86(10)
C2 C10 C15 Cl2 6.66(18)
C13 C14 C15 C10 -0.34(19)
C13 C14 C15 Cl2 -179.44(10)
C3 O3 C16 O4 -14.1(2)
C3 O3 C16 C17 166.98(11)
O4 C16 C17 C18 161.57(15)
O3 C16 C17 C18 -19.56(18)
O4 C16 C17 C19 -14.7(2)
O3 C16 C17 C19 164.16(12)

loop_
_cod_related_entry_id
_cod_related_entry_database
_cod_related_entry_code
1 ChemSpider 30657702
